data_7009318
loop_
_publ_author_name
'Yeh, Wen-Yann'
'Yang, Ching-Chao'
'Peng, Shie-Ming'
'Lee, Gene-Hsiang'

_publ_section_title
;
 Complexation and metallation of the multifunctional
 [Ph2P(o-C6H4)CH&#xE006;N(CH2)2(o-C5H4N)] ligand on triosmium carbonyl
 clusters
;
_journal_issue 10
_journal_name_full 'Journal of the Chemical Society, Dalton Transactions'
_journal_page_first 1649
_journal_paper_doi 10.1039/a910260o
_journal_year 2000
_chemical_formula_sum 'C34 H22 N2 O8 Os3 P'
_chemical_formula_weight 1188.11
_chemical_name_systematic
; 
? 
;
_space_group_IT_number 2
_symmetry_cell_setting triclinic
_symmetry_space_group_name_Hall '-P 1'
_symmetry_space_group_name_H-M 'P -1'
_atom_sites_solution_hydrogens geom
_atom_sites_solution_primary direct
_atom_sites_solution_secondary difmap
_audit_creation_method SHELXL
_cell_angle_alpha 66.709(1)
_cell_angle_beta 84.669(1)
_cell_angle_gamma 85.686(1)
_cell_formula_units_Z 2
_cell_length_a 10.0659(1)
_cell_length_b 13.4957(1)
_cell_length_c 13.6217(1)
_cell_measurement_reflns_used 8192
_cell_measurement_temperature 295(2)
_cell_volume 1690.81(3)
_computing_cell_refinement 'Siemens SAINT'
_computing_data_collection 'Siemens SMART'
_computing_data_reduction 'Siemens SAINT'
_computing_molecular_graphics 'Siemens SHELXTL'
_computing_publication_material 'Siemens SHELXTL'
_computing_structure_refinement 'SHELXL-93 (Sheldrick, 1993)'
_computing_structure_solution 'SHELXS-86 (Sheldrick, 1990)'
_diffrn_ambient_temperature 295(2)
_diffrn_measurement_device 'Siemens SMART CCD'
_diffrn_measurement_method '\w scans'
_diffrn_radiation_monochromator graphite
_diffrn_radiation_source 'fine-focus sealed tube'
_diffrn_radiation_type MoK\a
_diffrn_radiation_wavelength 0.71073
_diffrn_reflns_av_R_equivalents 0.0461
_diffrn_reflns_av_sigmaI/netI 0.0518
_diffrn_reflns_limit_h_max 12
_diffrn_reflns_limit_h_min -12
_diffrn_reflns_limit_k_max 16
_diffrn_reflns_limit_k_min -16
_diffrn_reflns_limit_l_max 17
_diffrn_reflns_limit_l_min -17
_diffrn_reflns_number 20361
_diffrn_reflns_theta_max 26.37
_diffrn_reflns_theta_min 1.63
_diffrn_standards_decay_% 0
_exptl_absorpt_coefficient_mu 11.345
_exptl_absorpt_correction_T_max 0.4921
_exptl_absorpt_correction_T_min 0.2931
_exptl_absorpt_correction_type ' empirical used sadabs'
_exptl_crystal_colour orange
_exptl_crystal_density_diffrn 2.334
_exptl_crystal_density_meas ?
_exptl_crystal_description plate
_exptl_crystal_F_000 1094
_exptl_crystal_size_max 0.20
_exptl_crystal_size_mid 0.12
_exptl_crystal_size_min 0.03
_refine_diff_density_max 1.156
_refine_diff_density_min -0.833
_refine_diff_density_rms 0.156
_refine_ls_extinction_coef 0.00068(5)
_refine_ls_extinction_expression Fc^*^=kFc[1+0.001xFc^2^\l^3^/sin(2\q)]^-1/4^
_refine_ls_extinction_method SHELXL
_refine_ls_goodness_of_fit_all 1.003
_refine_ls_goodness_of_fit_obs 1.079
_refine_ls_matrix_type full
_refine_ls_number_parameters 434
_refine_ls_number_reflns 6888
_refine_ls_number_restraints 0
_refine_ls_restrained_S_all 1.003
_refine_ls_restrained_S_obs 1.079
_refine_ls_R_factor_all 0.0535
_refine_ls_R_factor_obs 0.0313
_refine_ls_shift/esd_max 0.004
_refine_ls_shift/esd_mean 0.000
_refine_ls_structure_factor_coef Fsqd
_refine_ls_weighting_details 'w=1/[\s^2^(Fo^2^)+(0.0186P)^2^+0.0000P] where P=(Fo^2^+2Fc^2^)/3'
_refine_ls_weighting_scheme calc
_refine_ls_wR_factor_all 0.0591
_refine_ls_wR_factor_obs 0.0544
_reflns_number_observed 5165
_reflns_number_total 6888
_reflns_observed_criterion >2sigma(I)
_cod_data_source_file a910260o.txt
_cod_data_source_block ic6377
_cod_depositor_comments
;
The following automatic conversions were performed:
'_symmetry_cell_setting' value 'Triclinic' changed to 'triclinic'
according to '/home/saulius/struct/CIF-dictionaries/cif_core.dic'
dictionary named 'cif_core.dic' version 2.4.1 from 2010-06-29.

Automatic conversion script
Id: cif_fix_enum 1527 2010-12-29 10:47:43Z saulius 

The following automatic conversions were performed:

'_exptl_crystal_density_meas' value 'not_measured' was changed to '?'
- the value is perceived as not measured.

Automatic conversion script
Id: cif_fix_values 3008 2015-01-20 13:52:24Z robertas 

The following automatic conversions were performed:

'_refine_ls_weighting_scheme' value 'calc
w=1/[\s^2^(Fo^2^)+(0.0186P)^2^+0.0000P] where P=(Fo^2^+2Fc^2^)/3' was
changed to 'calc'. New tag '_refine_ls_weighting_details' was
created. The value of the new tag was set to
'w=1/[\s^2^(Fo^2^)+(0.0186P)^2^+0.0000P] where P=(Fo^2^+2Fc^2^)/3'.

Automatic conversion script
Id: cif_fix_values 3143 2015-03-26 13:38:13Z robertas 
;
_cod_original_cell_volume 1690.81(2)
_cod_original_sg_symbol_H-M P-1
_cod_database_code 7009318

loop_
_symmetry_equiv_pos_as_xyz
'x, y, z'
'-x, -y, -z'

loop_
_atom_site_aniso_label
_atom_site_aniso_U_11
_atom_site_aniso_U_22
_atom_site_aniso_U_33
_atom_site_aniso_U_23
_atom_site_aniso_U_13
_atom_site_aniso_U_12
Os1 0.04232(15) 0.0396(2) 0.0434(2) -0.01874(12) -0.01561(11) 0.00514(11)
Os2 0.03747(14) 0.03834(15) 0.03297(14) -0.01531(11) -0.00421(10) 0.00425(11)
Os3 0.0461(2) 0.0603(2) 0.0414(2) -0.02885(14) -0.00266(12) 0.00772(13)
P1 0.0403(9) 0.0390(9) 0.0362(9) -0.0175(8) -0.0038(7) 0.0001(7)
N1 0.044(3) 0.047(3) 0.049(3) -0.024(3) -0.011(3) 0.004(3)
N2 0.040(3) 0.051(3) 0.039(3) -0.024(3) -0.007(2) 0.009(2)
C1 0.073(5) 0.057(5) 0.057(5) -0.034(4) -0.025(4) 0.004(4)
C2 0.055(4) 0.066(5) 0.064(5) -0.034(4) -0.022(4) -0.002(4)
C3 0.057(5) 0.055(5) 0.072(5) -0.026(4) -0.021(4) 0.006(4)
C4 0.043(4) 0.047(4) 0.049(4) -0.019(3) 0.003(3) -0.005(3)
C5 0.060(5) 0.059(5) 0.057(5) -0.029(4) 0.001(4) -0.002(4)
C6 0.057(5) 0.083(6) 0.068(5) -0.049(5) 0.010(4) 0.001(4)
C7 0.084(6) 0.081(6) 0.054(5) -0.031(5) 0.003(4) -0.009(5)
C8 0.051(4) 0.103(7) 0.062(5) -0.053(5) -0.017(4) 0.013(4)
C9 0.064(5) 0.061(5) 0.047(4) -0.019(4) -0.012(4) -0.012(4)
C10 0.051(4) 0.079(6) 0.085(6) -0.042(5) 0.002(4) -0.016(4)
C11 0.045(4) 0.088(6) 0.079(6) -0.044(5) -0.006(4) -0.009(4)
C12 0.051(4) 0.087(6) 0.055(5) -0.038(4) -0.029(4) 0.008(4)
C13 0.041(4) 0.055(4) 0.048(4) -0.029(4) -0.013(3) 0.011(3)
C14 0.052(4) 0.067(5) 0.041(4) -0.033(4) -0.012(3) 0.005(4)
C15 0.050(4) 0.069(5) 0.039(4) -0.023(4) -0.015(3) 0.014(4)
C16 0.043(4) 0.046(4) 0.047(4) -0.016(3) -0.018(3) 0.008(3)
C17 0.036(3) 0.044(4) 0.039(4) -0.015(3) -0.007(3) 0.007(3)
C18 0.038(3) 0.037(3) 0.039(4) -0.015(3) -0.003(3) 0.003(3)
C19 0.048(4) 0.055(4) 0.045(4) -0.024(4) 0.004(3) -0.003(3)
C20 0.058(4) 0.061(5) 0.045(4) -0.020(4) 0.011(4) -0.002(4)
C21 0.047(4) 0.078(6) 0.056(5) -0.026(4) 0.014(4) -0.021(4)
C22 0.041(4) 0.061(5) 0.067(5) -0.025(4) -0.011(4) -0.002(3)
C23 0.054(4) 0.033(3) 0.035(3) -0.015(3) -0.002(3) 0.001(3)
C24 0.072(5) 0.051(5) 0.055(5) -0.023(4) -0.002(4) 0.002(4)
C25 0.124(7) 0.050(5) 0.041(4) -0.023(4) 0.018(5) -0.024(5)
C26 0.141(8) 0.040(4) 0.038(4) -0.016(4) -0.013(5) 0.009(5)
C27 0.101(6) 0.043(4) 0.056(5) -0.022(4) -0.020(4) 0.023(4)
C28 0.066(5) 0.047(4) 0.043(4) -0.015(3) -0.016(3) 0.010(4)
C29 0.033(3) 0.049(4) 0.039(4) -0.024(3) 0.001(3) -0.004(3)
C30 0.052(4) 0.052(4) 0.045(4) -0.019(3) -0.009(3) -0.002(3)
C31 0.054(4) 0.065(5) 0.049(4) -0.022(4) -0.014(3) 0.002(4)
C32 0.066(5) 0.083(6) 0.045(4) -0.026(4) -0.016(4) 0.005(4)
C33 0.088(6) 0.097(7) 0.064(5) -0.053(5) -0.025(5) -0.008(5)
C34 0.076(5) 0.062(5) 0.058(5) -0.037(4) -0.016(4) 0.009(4)
O1 0.152(6) 0.083(4) 0.046(3) -0.018(3) -0.016(4) -0.012(4)
O2 0.114(5) 0.071(4) 0.122(5) -0.064(4) -0.040(4) 0.032(4)
O3 0.062(4) 0.094(5) 0.148(6) -0.040(4) -0.058(4) 0.001(3)
O4 0.047(3) 0.089(4) 0.092(4) -0.033(3) -0.009(3) -0.016(3)
O5 0.124(5) 0.056(4) 0.057(4) 0.003(3) 0.007(3) 0.009(3)
O6 0.049(3) 0.136(6) 0.113(5) -0.064(4) 0.002(3) 0.000(3)
O7 0.162(7) 0.103(5) 0.049(4) -0.002(4) 0.001(4) -0.008(5)
O8 0.100(5) 0.136(6) 0.136(6) -0.113(5) -0.042(4) 0.036(4)

loop_
_atom_site_label
_atom_site_type_symbol
_atom_site_fract_x
_atom_site_fract_y
_atom_site_fract_z
_atom_site_U_iso_or_equiv
_atom_site_thermal_displace_type
_atom_site_occupancy
_atom_site_calc_flag
_atom_site_refinement_flags
_atom_site_disorder_group
Os1 Os 0.28398(2) 0.08554(2) 0.27850(2) 0.04050(8) Uani 1 d . .
Os2 Os 0.25443(2) 0.32924(2) 0.18430(2) 0.03603(8) Uani 1 d . .
Os3 Os 0.33346(3) 0.20625(2) 0.05817(2) 0.04707(9) Uani 1 d . .
P1 P 0.1695(2) 0.39677(13) 0.31116(13) 0.0376(4) Uani 1 d . .
N1 N 0.0880(5) 0.0594(4) 0.2363(4) 0.0446(13) Uani 1 d . .
N2 N 0.0517(5) 0.3174(4) 0.1516(4) 0.0415(12) Uani 1 d . .
C1 C 0.2302(7) 0.0208(6) 0.4289(6) 0.058(2) Uani 1 d . .
C2 C 0.3479(7) -0.0326(6) 0.2419(6) 0.058(2) Uani 1 d . .
C3 C 0.4577(7) 0.1015(6) 0.3104(6) 0.060(2) Uani 1 d . .
C4 C 0.4300(6) 0.3438(5) 0.2079(5) 0.046(2) Uani 1 d . .
C5 C 0.2687(7) 0.4581(6) 0.0622(6) 0.057(2) Uani 1 d . .
C6 C 0.5196(8) 0.2106(6) 0.0745(6) 0.064(2) Uani 1 d . .
C7 C 0.3381(8) 0.3228(7) -0.0768(7) 0.072(2) Uani 1 d . .
C8 C 0.3500(7) 0.0958(7) 0.0058(6) 0.065(2) Uani 1 d . .
C9 C 0.0135(7) -0.0190(6) 0.3099(6) 0.057(2) Uani 1 d . .
H9A H 0.0432(7) -0.0526(6) 0.3785(6) 0.068 Uiso 1 calc R .
C10 C -0.1024(7) -0.0523(7) 0.2903(7) 0.068(2) Uani 1 d . .
H10A H -0.1493(7) -0.1065(7) 0.3447(7) 0.082 Uiso 1 calc R .
C11 C -0.1482(7) -0.0060(7) 0.1917(7) 0.066(2) Uani 1 d . .
H11A H -0.2264(7) -0.0276(7) 0.1762(7) 0.080 Uiso 1 calc R .
C12 C -0.0745(7) 0.0750(6) 0.1141(6) 0.060(2) Uani 1 d . .
H12A H -0.1043(7) 0.1080(6) 0.0455(6) 0.072 Uiso 1 calc R .
C13 C 0.0432(6) 0.1085(5) 0.1362(5) 0.045(2) Uani 1 d . .
C14 C 0.1159(6) 0.2010(6) 0.0539(5) 0.049(2) Uani 1 d . .
H14A H 0.1035(6) 0.1964(6) -0.0147(5) 0.059 Uiso 1 calc R .
C15 C 0.0390(6) 0.3061(6) 0.0490(5) 0.052(2) Uani 1 d . .
H15A H 0.0760(6) 0.3676(6) -0.0103(5) 0.062 Uiso 1 calc R .
H15B H -0.0543(6) 0.3029(6) 0.0385(5) 0.062 Uiso 1 calc R .
C16 C -0.0572(6) 0.3132(5) 0.2093(5) 0.045(2) Uani 1 d . .
H16A H -0.1336(6) 0.3103(5) 0.1772(5) 0.055 Uiso 1 calc R .
C17 C -0.0820(6) 0.3120(5) 0.3189(5) 0.0401(15) Uani 1 d . .
C18 C 0.0074(6) 0.3426(5) 0.3739(5) 0.0383(14) Uani 1 d . .
C19 C -0.0330(6) 0.3331(5) 0.4781(5) 0.049(2) Uani 1 d . .
H19A H 0.0247(6) 0.3526(5) 0.5163(5) 0.058 Uiso 1 calc R .
C20 C -0.1564(7) 0.2952(6) 0.5258(6) 0.056(2) Uani 1 d . .
H20A H -0.1795(7) 0.2878(6) 0.5960(6) 0.067 Uiso 1 calc R .
C21 C -0.2440(7) 0.2689(6) 0.4713(6) 0.061(2) Uani 1 d . .
H21A H -0.3282(7) 0.2455(6) 0.5024(6) 0.073 Uiso 1 calc R .
C22 C -0.2056(6) 0.2774(6) 0.3688(6) 0.056(2) Uani 1 d . .
H22A H -0.2656(6) 0.2590(6) 0.3314(6) 0.067 Uiso 1 calc R .
C23 C 0.1364(6) 0.5432(5) 0.2628(5) 0.0402(15) Uani 1 d . .
C24 C 0.2447(7) 0.6094(6) 0.2108(5) 0.059(2) Uani 1 d . .
H24A H 0.3280(7) 0.5782(6) 0.2018(5) 0.071 Uiso 1 calc R .
C25 C 0.2271(9) 0.7205(6) 0.1732(6) 0.070(2) Uani 1 d . .
H25A H 0.2990(9) 0.7637(6) 0.1393(6) 0.085 Uiso 1 calc R .
C26 C 0.1037(10) 0.7679(6) 0.1854(6) 0.073(2) Uani 1 d . .
H26A H 0.0926(10) 0.8426(6) 0.1618(6) 0.088 Uiso 1 calc R .
C27 C -0.0038(9) 0.7025(6) 0.2335(6) 0.066(2) Uani 1 d . .
H27A H -0.0879(9) 0.7340(6) 0.2395(6) 0.079 Uiso 1 calc R .
C28 C 0.0130(7) 0.5903(5) 0.2729(5) 0.053(2) Uani 1 d . .
H28A H -0.0594(7) 0.5475(5) 0.3059(5) 0.063 Uiso 1 calc R .
C29 C 0.2669(5) 0.3678(5) 0.4279(5) 0.0383(14) Uani 1 d . .
C30 C 0.3228(6) 0.2646(5) 0.4781(5) 0.049(2) Uani 1 d . .
H30A H 0.3161(6) 0.2136(5) 0.4489(5) 0.059 Uiso 1 calc R .
C31 C 0.3886(6) 0.2364(6) 0.5708(5) 0.056(2) Uani 1 d . .
H31A H 0.4246(6) 0.1666(6) 0.6039(5) 0.067 Uiso 1 calc R .
C32 C 0.4006(7) 0.3106(7) 0.6136(6) 0.064(2) Uani 1 d . .
H32A H 0.4439(7) 0.2911(7) 0.6764(6) 0.077 Uiso 1 calc R .
C33 C 0.3494(8) 0.4135(7) 0.5647(6) 0.075(2) Uani 1 d . .
H33A H 0.3603(8) 0.4644(7) 0.5932(6) 0.090 Uiso 1 calc R .
C34 C 0.2812(7) 0.4424(6) 0.4731(6) 0.061(2) Uani 1 d . .
H34A H 0.2447(7) 0.5122(6) 0.4414(6) 0.073 Uiso 1 calc R .
O1 O 0.2076(7) -0.0198(5) 0.5201(4) 0.095(2) Uani 1 d . .
O2 O 0.3889(6) -0.1074(5) 0.2264(5) 0.094(2) Uani 1 d . .
O3 O 0.5638(5) 0.1051(5) 0.3323(5) 0.100(2) Uani 1 d . .
O4 O 0.5366(5) 0.3557(4) 0.2239(4) 0.076(2) Uani 1 d . .
O5 O 0.2723(6) 0.5387(4) -0.0130(4) 0.088(2) Uani 1 d . .
O6 O 0.6327(5) 0.2145(5) 0.0807(5) 0.095(2) Uani 1 d . .
O7 O 0.3382(7) 0.3929(6) -0.1593(5) 0.114(2) Uani 1 d . .
O8 O 0.3525(6) 0.0289(6) -0.0271(6) 0.105(2) Uani 1 d . .

loop_
_atom_type_symbol
_atom_type_description
_atom_type_scat_dispersion_real
_atom_type_scat_dispersion_imag
_atom_type_scat_source
C C 0.0033 0.0016 'International Tables Vol C Tables 4.2.6.8 and 6.1.1.4'
H H 0.0000 0.0000 'International Tables Vol C Tables 4.2.6.8 and 6.1.1.4'
N N 0.0061 0.0033 'International Tables Vol C Tables 4.2.6.8 and 6.1.1.4'
O O 0.0106 0.0060 'International Tables Vol C Tables 4.2.6.8 and 6.1.1.4'
P P 0.1023 0.0942 'International Tables Vol C Tables 4.2.6.8 and 6.1.1.4'
Os Os -1.2165 7.6030 'International Tables Vol C Tables 4.2.6.8 and 6.1.1.4'

loop_
_geom_angle_atom_site_label_1
_geom_angle_atom_site_label_2
_geom_angle_atom_site_label_3
_geom_angle
_geom_angle_site_symmetry_1
_geom_angle_site_symmetry_3
_geom_angle_publ_flag
C3 Os1 C2 90.1(3) . . ?
C3 Os1 C1 90.5(3) . . ?
C2 Os1 C1 104.6(3) . . ?
C3 Os1 N1 176.0(3) . . ?
C2 Os1 N1 86.0(2) . . ?
C1 Os1 N1 91.2(2) . . ?
C3 Os1 Os3 93.3(2) . . ?
C2 Os1 Os3 83.5(2) . . ?
C1 Os1 Os3 171.0(2) . . ?
N1 Os1 Os3 85.48(14) . . ?
C3 Os1 Os2 87.1(2) . . ?
C2 Os1 Os2 141.6(2) . . ?
C1 Os1 Os2 113.7(2) . . ?
N1 Os1 Os2 95.47(14) . . ?
Os3 Os1 Os2 58.456(9) . . ?
C4 Os2 C5 88.1(3) . . ?
C4 Os2 N2 177.9(2) . . ?
C5 Os2 N2 89.9(3) . . ?
C4 Os2 P1 92.1(2) . . ?
C5 Os2 P1 100.2(2) . . ?
N2 Os2 P1 88.44(13) . . ?
C4 Os2 Os3 93.1(2) . . ?
C5 Os2 Os3 90.7(2) . . ?
N2 Os2 Os3 86.76(13) . . ?
P1 Os2 Os3 168.11(4) . . ?
C4 Os2 Os1 92.4(2) . . ?
C5 Os2 Os1 147.7(2) . . ?
N2 Os2 Os1 89.19(13) . . ?
P1 Os2 Os1 112.08(4) . . ?
Os3 Os2 Os1 57.011(9) . . ?
C8 Os3 C7 96.5(3) . . ?
C8 Os3 C6 96.6(3) . . ?
C7 Os3 C6 93.7(3) . . ?
C8 Os3 C14 86.9(3) . . ?
C7 Os3 C14 89.7(3) . . ?
C6 Os3 C14 174.9(3) . . ?
C8 Os3 Os1 100.8(2) . . ?
C7 Os3 Os1 161.2(2) . . ?
C6 Os3 Os1 91.6(2) . . ?
C14 Os3 Os1 84.0(2) . . ?
C8 Os3 Os2 162.6(2) . . ?
C7 Os3 Os2 97.1(2) . . ?
C6 Os3 Os2 93.2(2) . . ?
C14 Os3 Os2 82.5(2) . . ?
Os1 Os3 Os2 64.533(9) . . ?
C18 P1 C23 103.0(3) . . ?
C18 P1 C29 102.2(3) . . ?
C23 P1 C29 102.9(3) . . ?
C18 P1 Os2 112.4(2) . . ?
C23 P1 Os2 116.6(2) . . ?
C29 P1 Os2 117.6(2) . . ?
C9 N1 C13 117.3(5) . . ?
C9 N1 Os1 118.4(4) . . ?
C13 N1 Os1 123.9(4) . . ?
C16 N2 C15 115.6(5) . . ?
C16 N2 Os2 130.0(4) . . ?
C15 N2 Os2 114.3(4) . . ?
O1 C1 Os1 175.1(7) . . ?
O2 C2 Os1 175.6(7) . . ?
O3 C3 Os1 176.2(7) . . ?
O4 C4 Os2 177.4(6) . . ?
O5 C5 Os2 177.4(6) . . ?
O6 C6 Os3 177.7(7) . . ?
O7 C7 Os3 178.4(8) . . ?
O8 C8 Os3 176.1(6) . . ?
N1 C9 C10 124.4(7) . . ?
C11 C10 C9 119.5(7) . . ?
C10 C11 C12 117.7(7) . . ?
C11 C12 C13 121.8(7) . . ?
N1 C13 C12 119.2(6) . . ?
N1 C13 C14 119.7(5) . . ?
C12 C13 C14 121.0(6) . . ?
C13 C14 C15 107.7(5) . . ?
C13 C14 Os3 119.2(4) . . ?
C15 C14 Os3 113.5(4) . . ?
N2 C15 C14 108.0(5) . . ?
N2 C16 C17 130.8(6) . . ?
C22 C17 C18 118.7(6) . . ?
C22 C17 C16 115.2(6) . . ?
C18 C17 C16 126.1(5) . . ?
C19 C18 C17 117.6(6) . . ?
C19 C18 P1 120.8(5) . . ?
C17 C18 P1 121.6(5) . . ?
C20 C19 C18 121.7(6) . . ?
C21 C20 C19 120.6(7) . . ?
C20 C21 C22 118.5(6) . . ?
C21 C22 C17 122.9(6) . . ?
C28 C23 C24 119.3(6) . . ?
C28 C23 P1 123.6(5) . . ?
C24 C23 P1 117.1(5) . . ?
C25 C24 C23 120.2(7) . . ?
C26 C25 C24 120.5(8) . . ?
C25 C26 C27 119.2(7) . . ?
C26 C27 C28 120.8(8) . . ?
C23 C28 C27 120.0(7) . . ?
C30 C29 C34 117.7(6) . . ?
C30 C29 P1 118.7(5) . . ?
C34 C29 P1 123.4(5) . . ?
C31 C30 C29 121.0(6) . . ?
C32 C31 C30 120.1(7) . . ?
C31 C32 C33 120.2(7) . . ?
C32 C33 C34 120.4(7) . . ?
C33 C34 C29 120.5(7) . . ?

loop_
_geom_bond_atom_site_label_1
_geom_bond_atom_site_label_2
_geom_bond_distance
_geom_bond_site_symmetry_2
_geom_bond_publ_flag
Os1 C3 1.888(7) . ?
Os1 C2 1.902(8) . ?
Os1 C1 1.924(8) . ?
Os1 N1 2.195(5) . ?
Os1 Os3 2.8085(4) . ?
Os1 Os2 3.0229(3) . ?
Os2 C4 1.863(7) . ?
Os2 C5 1.876(8) . ?
Os2 N2 2.159(5) . ?
Os2 P1 2.324(2) . ?
Os2 Os3 2.8535(4) . ?
Os3 C8 1.881(8) . ?
Os3 C7 1.888(9) . ?
Os3 C6 1.916(8) . ?
Os3 C14 2.204(6) . ?
P1 C18 1.831(6) . ?
P1 C23 1.833(6) . ?
P1 C29 1.840(6) . ?
N1 C9 1.353(8) . ?
N1 C13 1.362(7) . ?
N2 C16 1.279(7) . ?
N2 C15 1.482(7) . ?
C1 O1 1.151(8) . ?
C2 O2 1.150(8) . ?
C3 O3 1.145(7) . ?
C4 O4 1.150(7) . ?
C5 O5 1.162(8) . ?
C6 O6 1.156(8) . ?
C7 O7 1.148(9) . ?
C8 O8 1.154(8) . ?
C9 C10 1.365(9) . ?
C10 C11 1.347(10) . ?
C11 C12 1.387(10) . ?
C12 C13 1.398(8) . ?
C13 C14 1.493(9) . ?
C14 C15 1.544(9) . ?
C16 C17 1.485(8) . ?
C17 C22 1.382(8) . ?
C17 C18 1.403(8) . ?
C18 C19 1.396(8) . ?
C19 C20 1.382(8) . ?
C20 C21 1.354(9) . ?
C21 C22 1.375(9) . ?
C23 C28 1.374(8) . ?
C23 C24 1.411(9) . ?
C24 C25 1.383(10) . ?
C25 C26 1.381(11) . ?
C26 C27 1.390(10) . ?
C27 C28 1.394(9) . ?
C29 C30 1.387(8) . ?
C29 C34 1.393(8) . ?
C30 C31 1.384(8) . ?
C31 C32 1.359(9) . ?
C32 C33 1.365(10) . ?
C33 C34 1.384(9) . ?
